data_4085557
loop_
_publ_author_name
'Massard, Alexandre'
'Braunstein, Pierre'
'Danopoulos, Andreas A.'
'Choua, Sylvie'
'Rabu, Pierre'

_publ_section_title
;
 Studies on Three-Coordinate [Co{N(SiMe3)2}2L] Complexes, L =
 N-Heterocyclic Carbene
;
_journal_issue 11
_journal_name_full Organometallics
_journal_page_first 2429
_journal_paper_doi 10.1021/om501178p
_journal_volume 34
_journal_year 2015
_chemical_formula_moiety 'C43 H74 Co N4 P2'
_chemical_formula_sum 'C43 H74 Co N4 P2'
_chemical_formula_weight 767.93
_chemical_name_systematic
;
 ?
;
_space_group_crystal_system monoclinic
_space_group_IT_number 14
_space_group_name_Hall '-P 2ybc'
_space_group_name_H-M_alt 'P 1 21/c 1'
_symmetry_space_group_name_Hall '-P 2ybc'
_symmetry_space_group_name_H-M 'P 1 21/c 1'
_atom_sites_solution_hydrogens geom
_atom_sites_solution_primary direct
_atom_sites_solution_secondary difmap
_audit_creation_method SHELXL-2013
_cell_angle_alpha 90
_cell_angle_beta 95.962(2)
_cell_angle_gamma 90
_cell_formula_units_Z 4
_cell_length_a 11.7360(9)
_cell_length_b 17.2933(12)
_cell_length_c 22.7226(14)
_cell_measurement_reflns_used 2408
_cell_measurement_temperature 193(2)
_cell_measurement_theta_max 25.92
_cell_measurement_theta_min 2.36
_cell_volume 4586.7(6)
_computing_cell_refinement 'Bruker SAINT'
_computing_data_collection 'Bruker APEX2'
_computing_data_reduction 'Bruker SAINT'
_computing_molecular_graphics 'Bruker SHELXTL'
_computing_publication_material 'Bruker SHELXTL'
_computing_structure_refinement 'SHELXL-2013 (Sheldrick, 2013)'
_computing_structure_solution 'SHELXS-2013 (Sheldrick, 2013)'
_diffrn_ambient_temperature 193(2)
_diffrn_measured_fraction_theta_full 1.000
_diffrn_measured_fraction_theta_max 0.997
_diffrn_measurement_device_type 'Bruker APEX-II CCD'
_diffrn_measurement_method '\f and \w scans'
_diffrn_radiation_type MoK\a
_diffrn_radiation_wavelength 0.71073
_diffrn_reflns_av_R_equivalents 0.0860
_diffrn_reflns_av_unetI/netI 0.1243
_diffrn_reflns_Laue_measured_fraction_full 1.000
_diffrn_reflns_Laue_measured_fraction_max 0.997
_diffrn_reflns_limit_h_max 15
_diffrn_reflns_limit_h_min -15
_diffrn_reflns_limit_k_max 22
_diffrn_reflns_limit_k_min -19
_diffrn_reflns_limit_l_max 14
_diffrn_reflns_limit_l_min -29
_diffrn_reflns_number 26883
_diffrn_reflns_point_group_measured_fraction_full 1.000
_diffrn_reflns_point_group_measured_fraction_max 0.997
_diffrn_reflns_theta_full 25.242
_diffrn_reflns_theta_max 28.016
_diffrn_reflns_theta_min 1.483
_diffrn_source 'fine focus sealed tube'
_exptl_absorpt_coefficient_mu 0.475
_exptl_absorpt_correction_T_max 0.7456
_exptl_absorpt_correction_T_min 0.6269
_exptl_absorpt_correction_type multi-scan
_exptl_absorpt_process_details sadabs
_exptl_crystal_colour brown
_exptl_crystal_density_diffrn 1.112
_exptl_crystal_description prism
_exptl_crystal_F_000 1668
_exptl_crystal_size_max 0.350
_exptl_crystal_size_mid 0.250
_exptl_crystal_size_min 0.200
_refine_diff_density_max 1.408
_refine_diff_density_min -0.669
_refine_diff_density_rms 0.077
_refine_ls_extinction_method none
_refine_ls_goodness_of_fit_ref 0.978
_refine_ls_hydrogen_treatment constr
_refine_ls_matrix_type full
_refine_ls_number_parameters 458
_refine_ls_number_reflns 11066
_refine_ls_number_restraints 0
_refine_ls_restrained_S_all 0.978
_refine_ls_R_factor_all 0.1996
_refine_ls_R_factor_gt 0.0811
_refine_ls_shift/su_max 0.000
_refine_ls_shift/su_mean 0.000
_refine_ls_structure_factor_coef Fsqd
_refine_ls_weighting_details 'w=1/[\s^2^(Fo^2^)+(0.1262P)^2^] where P=(Fo^2^+2Fc^2^)/3'
_refine_ls_weighting_scheme calc
_refine_ls_wR_factor_gt 0.2056
_refine_ls_wR_factor_ref 0.2628
_reflns_Friedel_coverage 0.000
_reflns_number_gt 4570
_reflns_number_total 11066
_reflns_threshold_expression 'I > 2\s(I)'
_cod_data_source_file om501178p_si_002.cif
_cod_data_source_block complex11pbad141106
_cod_depositor_comments 'Adding full bibliography for 4085549--4085557.cif.'
_cod_database_code 4085557
_shelx_space_group_comment
;
The symmetry employed for this shelxl refinement is uniquely defined
by the following loop, which should always be used as a source of
symmetry information in preference to the above space-group names.
They are only intended as comments.
;
_shelx_estimated_absorpt_t_min 0.851
_shelx_estimated_absorpt_t_max 0.911
_shelxl_version_number 2013-4

loop_
_space_group_symop_operation_xyz
'x, y, z'
'-x, y+1/2, -z+1/2'
'-x, -y, -z'
'x, -y-1/2, z-1/2'

loop_
_atom_site_label
_atom_site_type_symbol
_atom_site_fract_x
_atom_site_fract_y
_atom_site_fract_z
_atom_site_U_iso_or_equiv
_atom_site_adp_type
_atom_site_occupancy
_atom_site_site_symmetry_order
_atom_site_calc_flag
_atom_site_refinement_flags_posn
_atom_site_refinement_flags_adp
C1 C 0.7352(4) 0.0718(3) 0.25181(17) 0.0367(11) Uani 1 1 d . .
C2 C 0.7525(6) 0.1960(4) 0.2807(3) 0.0747(19) Uani 1 1 d . .
H2 H 0.7722 0.2406 0.3039 0.090 Uiso 1 1 calc R U
C3 C 0.6907(6) 0.1948(3) 0.2274(3) 0.0739(19) Uani 1 1 d . .
H3 H 0.6602 0.2385 0.2059 0.089 Uiso 1 1 calc R U
C4 C 1.0085(5) 0.1181(4) 0.3467(2) 0.0623(16) Uani 1 1 d . .
C5 C 1.0895(6) 0.0976(5) 0.4025(3) 0.093(2) Uani 1 1 d . .
H5A H 1.1691 0.1054 0.3945 0.139 Uiso 1 1 calc R U
H5B H 1.0781 0.0435 0.4131 0.139 Uiso 1 1 calc R U
H5C H 1.0726 0.1311 0.4353 0.139 Uiso 1 1 calc R U
C6 C 1.0175(6) 0.2043(4) 0.3314(3) 0.089(2) Uani 1 1 d . .
H6A H 0.9894 0.2355 0.3629 0.133 Uiso 1 1 calc R U
H6B H 0.9712 0.2149 0.2939 0.133 Uiso 1 1 calc R U
H6C H 1.0977 0.2174 0.3277 0.133 Uiso 1 1 calc R U
C7 C 1.0462(5) 0.0702(4) 0.2943(3) 0.081(2) Uani 1 1 d . .
H7A H 1.1253 0.0834 0.2883 0.122 Uiso 1 1 calc R U
H7B H 0.9958 0.0820 0.2583 0.122 Uiso 1 1 calc R U
H7C H 1.0413 0.0149 0.3033 0.122 Uiso 1 1 calc R U
C8 C 0.8032(6) 0.1229(4) 0.4211(2) 0.075(2) Uani 1 1 d . .
C9 C 0.8326(8) 0.2080(5) 0.4361(3) 0.112(3) Uani 1 1 d . .
H9A H 0.8040 0.2410 0.4028 0.168 Uiso 1 1 calc R U
H9B H 0.9158 0.2138 0.4438 0.168 Uiso 1 1 calc R U
H9C H 0.7966 0.2232 0.4714 0.168 Uiso 1 1 calc R U
C10 C 0.6718(6) 0.1138(5) 0.4094(3) 0.095(2) Uani 1 1 d . .
H10A H 0.6371 0.1232 0.4462 0.143 Uiso 1 1 calc R U
H10B H 0.6533 0.0612 0.3954 0.143 Uiso 1 1 calc R U
H10C H 0.6417 0.1511 0.3793 0.143 Uiso 1 1 calc R U
C11 C 0.8450(7) 0.0714(5) 0.4746(2) 0.111(3) Uani 1 1 d . .
H11A H 0.8088 0.0883 0.5094 0.167 Uiso 1 1 calc R U
H11B H 0.9284 0.0757 0.4827 0.167 Uiso 1 1 calc R U
H11C H 0.8243 0.0174 0.4656 0.167 Uiso 1 1 calc R U
C12 C 0.7078(6) 0.1183(4) 0.0888(2) 0.0734(19) Uani 1 1 d . .
C13 C 0.6771(9) 0.2008(5) 0.0696(4) 0.148(4) Uani 1 1 d . .
H13A H 0.6855 0.2349 0.1041 0.222 Uiso 1 1 calc R U
H13B H 0.5976 0.2024 0.0514 0.222 Uiso 1 1 calc R U
H13C H 0.7283 0.2180 0.0408 0.222 Uiso 1 1 calc R U
C14 C 0.6888(8) 0.0655(6) 0.0341(3) 0.129(4) Uani 1 1 d . .
H14A H 0.7338 0.0848 0.0032 0.194 Uiso 1 1 calc R U
H14B H 0.6073 0.0654 0.0193 0.194 Uiso 1 1 calc R U
H14C H 0.7131 0.0128 0.0451 0.194 Uiso 1 1 calc R U
C15 C 0.8323(6) 0.1105(5) 0.1132(3) 0.097(2) Uani 1 1 d . .
H15A H 0.8807 0.1123 0.0806 0.146 Uiso 1 1 calc R U
H15B H 0.8437 0.0611 0.1341 0.146 Uiso 1 1 calc R U
H15C H 0.8530 0.1531 0.1407 0.146 Uiso 1 1 calc R U
C16 C 0.4707(5) 0.1096(4) 0.1375(3) 0.0749(19) Uani 1 1 d . .
C17 C 0.4505(7) 0.1962(6) 0.1437(4) 0.140(4) Uani 1 1 d . .
H17A H 0.4844 0.2239 0.1121 0.210 Uiso 1 1 calc R U
H17B H 0.4863 0.2138 0.1822 0.210 Uiso 1 1 calc R U
H17C H 0.3680 0.2064 0.1407 0.210 Uiso 1 1 calc R U
C18 C 0.4159(6) 0.0782(5) 0.0779(3) 0.109(3) Uani 1 1 d . .
H18A H 0.3330 0.0869 0.0747 0.164 Uiso 1 1 calc R U
H18B H 0.4313 0.0226 0.0755 0.164 Uiso 1 1 calc R U
H18C H 0.4486 0.1050 0.0456 0.164 Uiso 1 1 calc R U
C19 C 0.4181(6) 0.0672(6) 0.1880(3) 0.133(4) Uani 1 1 d . .
H19A H 0.4612 0.0805 0.2260 0.199 Uiso 1 1 calc R U
H19B H 0.4217 0.0113 0.1817 0.199 Uiso 1 1 calc R U
H19C H 0.3380 0.0831 0.1885 0.199 Uiso 1 1 calc R U
C20 C 0.6273(5) -0.1045(3) 0.3525(2) 0.0521(14) Uani 1 1 d . .
C21 C 0.7293(5) -0.1318(3) 0.3848(2) 0.0553(14) Uani 1 1 d . .
C22 C 0.7269(7) -0.1482(4) 0.4453(2) 0.079(2) Uani 1 1 d . .
H22 H 0.7936 -0.1682 0.4674 0.095 Uiso 1 1 calc R U
C23 C 0.6296(8) -0.1358(5) 0.4733(3) 0.105(3) Uani 1 1 d . .
H23 H 0.6295 -0.1472 0.5142 0.126 Uiso 1 1 calc R U
C24 C 0.5337(8) -0.1070(5) 0.4419(3) 0.102(3) Uani 1 1 d . .
H24 H 0.4679 -0.0974 0.4618 0.123 Uiso 1 1 calc R U
C25 C 0.5288(6) -0.0914(4) 0.3816(3) 0.078(2) Uani 1 1 d . .
C26 C 0.8356(4) -0.1491(4) 0.3549(2) 0.0596(16) Uani 1 1 d . .
H26 H 0.8387 -0.1091 0.3233 0.072 Uiso 1 1 calc R U
C27 C 0.9473(5) -0.1412(5) 0.3955(3) 0.092(2) Uani 1 1 d . .
H27A H 0.9519 -0.1824 0.4252 0.137 Uiso 1 1 calc R U
H27B H 0.9493 -0.0907 0.4152 0.137 Uiso 1 1 calc R U
H27C H 1.0125 -0.1454 0.3719 0.137 Uiso 1 1 calc R U
C28 C 0.8313(5) -0.2253(5) 0.3243(3) 0.088(2) Uani 1 1 d . .
H28A H 0.8299 -0.2668 0.3536 0.132 Uiso 1 1 calc R U
H28B H 0.8990 -0.2311 0.3029 0.132 Uiso 1 1 calc R U
H28C H 0.7620 -0.2281 0.2964 0.132 Uiso 1 1 calc R U
C29 C 0.4084(9) -0.0695(7) 0.3419(6) 0.197(4) Uani 1 1 d . .
H29 H 0.4057 -0.0911 0.3010 0.236 Uiso 1 1 calc R U
C30 C 0.2996(8) -0.0855(7) 0.3691(5) 0.197(4) Uani 1 1 d . .
H30A H 0.3015 -0.0586 0.4071 0.295 Uiso 1 1 calc R U
H30B H 0.2922 -0.1413 0.3753 0.295 Uiso 1 1 calc R U
H30C H 0.2341 -0.0671 0.3425 0.295 Uiso 1 1 calc R U
C31 C 0.4123(9) 0.0158(7) 0.3416(5) 0.197(4) Uani 1 1 d . .
H31A H 0.4811 0.0330 0.3243 0.295 Uiso 1 1 calc R U
H31B H 0.4143 0.0351 0.3822 0.295 Uiso 1 1 calc R U
H31C H 0.3440 0.0358 0.3179 0.295 Uiso 1 1 calc R U
C32 C 0.8495(4) -0.1116(3) 0.14275(18) 0.0352(11) Uani 1 1 d . .
C33 C 0.9455(4) -0.0949(3) 0.1123(2) 0.0444(12) Uani 1 1 d . .
C34 C 0.9479(5) -0.1221(4) 0.0541(2) 0.0585(15) Uani 1 1 d . .
H34 H 1.0135 -0.1121 0.0341 0.070 Uiso 1 1 calc R U
C35 C 0.8587(5) -0.1623(4) 0.0258(2) 0.0647(17) Uani 1 1 d . .
H35 H 0.8628 -0.1815 -0.0131 0.078 Uiso 1 1 calc R U
C36 C 0.7627(5) -0.1745(3) 0.0543(2) 0.0552(15) Uani 1 1 d . .
H36 H 0.6995 -0.2007 0.0337 0.066 Uiso 1 1 calc R U
C37 C 0.7540(4) -0.1502(3) 0.1121(2) 0.0440(12) Uani 1 1 d . .
C38 C 1.0448(4) -0.0471(3) 0.1413(2) 0.0549(14) Uani 1 1 d . .
H38 H 1.0116 -0.0097 0.1684 0.066 Uiso 1 1 calc R U
C39 C 1.1074(6) -0.0006(5) 0.0999(3) 0.095(2) Uani 1 1 d . .
H39A H 1.1580 -0.0345 0.0798 0.142 Uiso 1 1 calc R U
H39B H 1.1532 0.0392 0.1221 0.142 Uiso 1 1 calc R U
H39C H 1.0522 0.0242 0.0704 0.142 Uiso 1 1 calc R U
C40 C 1.1311(5) -0.0976(4) 0.1803(3) 0.083(2) Uani 1 1 d . .
H40A H 1.0894 -0.1320 0.2049 0.124 Uiso 1 1 calc R U
H40B H 1.1826 -0.0643 0.2057 0.124 Uiso 1 1 calc R U
H40C H 1.1759 -0.1287 0.1549 0.124 Uiso 1 1 calc R U
C41 C 0.6463(4) -0.1659(4) 0.1413(2) 0.0570(15) Uani 1 1 d . .
H41 H 0.6450 -0.1284 0.1748 0.068 Uiso 1 1 calc R U
C42 C 0.6494(6) -0.2471(5) 0.1678(3) 0.103(3) Uani 1 1 d . .
H42A H 0.6539 -0.2853 0.1363 0.154 Uiso 1 1 calc R U
H42B H 0.5797 -0.2559 0.1872 0.154 Uiso 1 1 calc R U
H42C H 0.7166 -0.2522 0.1970 0.154 Uiso 1 1 calc R U
C43 C 0.5352(5) -0.1552(4) 0.1011(3) 0.089(2) Uani 1 1 d . .
H43A H 0.5388 -0.1069 0.0788 0.133 Uiso 1 1 calc R U
H43B H 0.4706 -0.1531 0.1251 0.133 Uiso 1 1 calc R U
H43C H 0.5248 -0.1988 0.0735 0.133 Uiso 1 1 calc R U
N1 N 0.7821(4) 0.1208(3) 0.29539(16) 0.0474(11) Uani 1 1 d . .
N2 N 0.6798(4) 0.1190(2) 0.20982(16) 0.0458(10) Uani 1 1 d . .
N3 N 0.6274(4) -0.0900(3) 0.29239(16) 0.0500(11) Uani 1 1 d . .
H3N H 0.5639 -0.1044 0.2712 0.060 Uiso 1 1 calc R U
N4 N 0.8474(3) -0.0883(2) 0.20130(15) 0.0407(10) Uani 1 1 d . .
H4N H 0.9139 -0.0953 0.2223 0.049 Uiso 1 1 calc R U
P1 P 0.86359(12) 0.07790(9) 0.35635(5) 0.0486(4) Uani 1 1 d . .
P2 P 0.62297(11) 0.07325(8) 0.14448(5) 0.0456(4) Uani 1 1 d . .
Co1 Co 0.73737(5) -0.04527(4) 0.24677(2) 0.0374(2) Uani 1 1 d . .

loop_
_atom_site_aniso_label
_atom_site_aniso_U_11
_atom_site_aniso_U_22
_atom_site_aniso_U_33
_atom_site_aniso_U_23
_atom_site_aniso_U_13
_atom_site_aniso_U_12
C1 0.045(3) 0.036(3) 0.031(2) -0.004(2) 0.011(2) 0.002(2)
C2 0.117(6) 0.033(4) 0.071(4) -0.012(3) -0.005(4) 0.001(3)
C3 0.110(5) 0.030(4) 0.079(4) -0.002(3) -0.003(4) 0.016(3)
C4 0.056(3) 0.074(5) 0.057(3) -0.011(3) 0.005(3) -0.012(3)
C5 0.071(4) 0.120(7) 0.084(5) -0.017(5) -0.012(4) -0.006(4)
C6 0.089(5) 0.070(5) 0.112(5) -0.017(4) 0.033(4) -0.033(4)
C7 0.069(4) 0.103(6) 0.077(4) -0.016(4) 0.028(3) 0.001(4)
C8 0.102(5) 0.083(5) 0.046(3) -0.019(3) 0.032(3) -0.031(4)
C9 0.173(8) 0.094(6) 0.079(5) -0.045(5) 0.064(5) -0.032(6)
C10 0.105(6) 0.097(7) 0.092(5) -0.016(5) 0.049(4) -0.003(5)
C11 0.158(8) 0.138(8) 0.040(3) -0.002(4) 0.018(4) -0.034(6)
C12 0.101(5) 0.070(5) 0.055(3) 0.015(3) 0.036(3) 0.034(4)
C13 0.239(11) 0.092(7) 0.137(7) 0.070(6) 0.133(7) 0.071(7)
C14 0.150(8) 0.189(11) 0.055(4) -0.014(5) 0.039(5) 0.043(7)
C15 0.087(5) 0.100(7) 0.113(6) 0.018(5) 0.047(5) -0.002(4)
C16 0.052(4) 0.090(6) 0.081(4) 0.009(4) 0.000(3) 0.016(3)
C17 0.087(6) 0.128(9) 0.205(10) -0.008(7) 0.010(6) 0.063(6)
C18 0.071(5) 0.164(9) 0.085(5) 0.035(5) -0.031(4) 0.001(5)
C19 0.065(5) 0.230(12) 0.108(6) 0.010(7) 0.029(4) -0.009(6)
C20 0.080(4) 0.037(3) 0.044(3) 0.003(2) 0.029(3) -0.005(3)
C21 0.083(4) 0.044(4) 0.040(3) -0.001(2) 0.013(3) -0.011(3)
C22 0.122(6) 0.076(5) 0.040(3) 0.004(3) 0.012(3) -0.002(4)
C23 0.173(8) 0.100(7) 0.052(4) 0.020(4) 0.061(5) 0.028(6)
C24 0.148(7) 0.091(6) 0.082(5) 0.035(4) 0.080(5) 0.045(5)
C25 0.132(6) 0.043(4) 0.071(4) 0.018(3) 0.065(4) 0.028(4)
C26 0.052(3) 0.079(5) 0.047(3) 0.005(3) 0.004(3) -0.027(3)
C27 0.074(5) 0.108(7) 0.088(5) 0.016(4) -0.013(4) -0.016(4)
C28 0.066(4) 0.110(7) 0.093(5) -0.033(5) 0.031(4) -0.013(4)
C29 0.165(6) 0.197(8) 0.250(7) 0.145(6) 0.129(5) 0.111(6)
C30 0.165(6) 0.197(8) 0.250(7) 0.145(6) 0.129(5) 0.111(6)
C31 0.165(6) 0.197(8) 0.250(7) 0.145(6) 0.129(5) 0.111(6)
C32 0.046(3) 0.029(3) 0.031(2) 0.002(2) 0.008(2) 0.005(2)
C33 0.056(3) 0.042(3) 0.037(3) 0.000(2) 0.012(2) 0.003(2)
C34 0.076(4) 0.060(4) 0.044(3) -0.001(3) 0.024(3) 0.007(3)
C35 0.084(4) 0.077(5) 0.035(3) -0.011(3) 0.014(3) 0.007(4)
C36 0.064(4) 0.063(4) 0.037(3) -0.006(3) -0.003(2) 0.003(3)
C37 0.052(3) 0.040(3) 0.040(3) -0.001(2) 0.001(2) 0.006(2)
C38 0.058(3) 0.056(4) 0.055(3) 0.003(3) 0.026(3) -0.002(3)
C39 0.089(5) 0.110(7) 0.092(5) 0.011(5) 0.041(4) -0.040(5)
C40 0.066(4) 0.081(5) 0.097(5) 0.006(4) -0.014(4) 0.004(4)
C41 0.052(3) 0.072(5) 0.046(3) -0.014(3) 0.001(2) 0.000(3)
C42 0.074(5) 0.132(8) 0.107(6) 0.050(5) 0.031(4) 0.016(5)
C43 0.050(4) 0.096(6) 0.116(5) 0.009(5) -0.013(4) -0.005(4)
N1 0.064(3) 0.035(3) 0.043(2) -0.008(2) 0.005(2) -0.004(2)
N2 0.061(3) 0.034(3) 0.042(2) 0.0029(19) 0.0036(19) 0.005(2)
N3 0.062(3) 0.052(3) 0.039(2) 0.004(2) 0.021(2) -0.011(2)
N4 0.049(2) 0.044(3) 0.0295(19) -0.0030(18) 0.0076(17) -0.0006(19)
P1 0.0612(9) 0.0481(10) 0.0359(7) -0.0056(6) 0.0032(6) -0.0113(7)
P2 0.0490(8) 0.0467(9) 0.0403(7) 0.0011(6) 0.0009(6) 0.0072(6)
Co1 0.0509(4) 0.0324(4) 0.0308(3) 0.0000(3) 0.0134(3) -0.0045(3)

loop_
_atom_type_symbol
_atom_type_description
_atom_type_scat_dispersion_real
_atom_type_scat_dispersion_imag
_atom_type_scat_source
C C 0.0033 0.0016 'International Tables Vol C Tables 4.2.6.8 and 6.1.1.4'
H H 0.0000 0.0000 'International Tables Vol C Tables 4.2.6.8 and 6.1.1.4'
N N 0.0061 0.0033 'International Tables Vol C Tables 4.2.6.8 and 6.1.1.4'
P P 0.1023 0.0942 'International Tables Vol C Tables 4.2.6.8 and 6.1.1.4'
Co Co 0.3494 0.9721 'International Tables Vol C Tables 4.2.6.8 and 6.1.1.4'

loop_
_geom_angle_atom_site_label_1
_geom_angle_atom_site_label_2
_geom_angle_atom_site_label_3
_geom_angle
N2 C1 N1 105.1(4)
N2 C1 Co1 124.4(3)
N1 C1 Co1 130.5(3)
C3 C2 N1 107.6(5)
C3 C2 H2 126.2
N1 C2 H2 126.2
C2 C3 N2 107.6(5)
C2 C3 H3 126.2
N2 C3 H3 126.2
C6 C4 C5 110.9(5)
C6 C4 C7 108.2(5)
C5 C4 C7 107.9(5)
C6 C4 P1 118.2(4)
C5 C4 P1 107.9(4)
C7 C4 P1 103.1(4)
C4 C5 H5A 109.5
C4 C5 H5B 109.5
H5A C5 H5B 109.5
C4 C5 H5C 109.5
H5A C5 H5C 109.5
H5B C5 H5C 109.5
C4 C6 H6A 109.5
C4 C6 H6B 109.5
H6A C6 H6B 109.5
C4 C6 H6C 109.5
H6A C6 H6C 109.5
H6B C6 H6C 109.5
C4 C7 H7A 109.5
C4 C7 H7B 109.5
H7A C7 H7B 109.5
C4 C7 H7C 109.5
H7A C7 H7C 109.5
H7B C7 H7C 109.5
C9 C8 C10 109.4(7)
C9 C8 C11 109.2(6)
C10 C8 C11 107.8(6)
C9 C8 P1 118.6(4)
C10 C8 P1 106.1(4)
C11 C8 P1 105.3(5)
C8 C9 H9A 109.5
C8 C9 H9B 109.5
H9A C9 H9B 109.5
C8 C9 H9C 109.5
H9A C9 H9C 109.5
H9B C9 H9C 109.5
C8 C10 H10A 109.5
C8 C10 H10B 109.5
H10A C10 H10B 109.5
C8 C10 H10C 109.5
H10A C10 H10C 109.5
H10B C10 H10C 109.5
C8 C11 H11A 109.5
C8 C11 H11B 109.5
H11A C11 H11B 109.5
C8 C11 H11C 109.5
H11A C11 H11C 109.5
H11B C11 H11C 109.5
C15 C12 C13 112.2(7)
C15 C12 C14 107.2(6)
C13 C12 C14 108.3(6)
C15 C12 P2 106.1(4)
C13 C12 P2 117.4(4)
C14 C12 P2 105.0(5)
C12 C13 H13A 109.5
C12 C13 H13B 109.5
H13A C13 H13B 109.5
C12 C13 H13C 109.5
H13A C13 H13C 109.5
H13B C13 H13C 109.5
C12 C14 H14A 109.5
C12 C14 H14B 109.5
H14A C14 H14B 109.5
C12 C14 H14C 109.5
H14A C14 H14C 109.5
H14B C14 H14C 109.5
C12 C15 H15A 109.5
C12 C15 H15B 109.5
H15A C15 H15B 109.5
C12 C15 H15C 109.5
H15A C15 H15C 109.5
H15B C15 H15C 109.5
C17 C16 C18 112.0(6)
C17 C16 C19 108.6(7)
C18 C16 C19 108.9(6)
C17 C16 P2 118.4(5)
C18 C16 P2 105.2(5)
C19 C16 P2 103.1(5)
C16 C17 H17A 109.5
C16 C17 H17B 109.5
H17A C17 H17B 109.5
C16 C17 H17C 109.5
H17A C17 H17C 109.5
H17B C17 H17C 109.5
C16 C18 H18A 109.5
C16 C18 H18B 109.5
H18A C18 H18B 109.5
C16 C18 H18C 109.5
H18A C18 H18C 109.5
H18B C18 H18C 109.5
C16 C19 H19A 109.5
C16 C19 H19B 109.5
H19A C19 H19B 109.5
C16 C19 H19C 109.5
H19A C19 H19C 109.5
H19B C19 H19C 109.5
N3 C20 C25 121.1(5)
N3 C20 C21 118.8(5)
C25 C20 C21 120.1(5)
C22 C21 C20 118.1(5)
C22 C21 C26 120.0(6)
C20 C21 C26 121.7(4)
C23 C22 C21 121.4(7)
C23 C22 H22 119.3
C21 C22 H22 119.3
C24 C23 C22 119.5(6)
C24 C23 H23 120.2
C22 C23 H23 120.2
C23 C24 C25 122.3(6)
C23 C24 H24 118.8
C25 C24 H24 118.8
C24 C25 C20 118.5(6)
C24 C25 C29 122.2(7)
C20 C25 C29 118.8(6)
C28 C26 C21 113.3(4)
C28 C26 C27 110.3(6)
C21 C26 C27 114.1(5)
C28 C26 H26 106.2
C21 C26 H26 106.2
C27 C26 H26 106.2
C26 C27 H27A 109.5
C26 C27 H27B 109.5
H27A C27 H27B 109.5
C26 C27 H27C 109.5
H27A C27 H27C 109.5
H27B C27 H27C 109.5
C26 C28 H28A 109.5
C26 C28 H28B 109.5
H28A C28 H28B 109.5
C26 C28 H28C 109.5
H28A C28 H28C 109.5
H28B C28 H28C 109.5
C31 C29 C30 102.4(8)
C31 C29 C25 102.1(11)
C30 C29 C25 116.9(8)
C31 C29 H29 111.6
C30 C29 H29 111.6
C25 C29 H29 111.6
C29 C30 H30A 109.5
C29 C30 H30B 109.5
H30A C30 H30B 109.5
C29 C30 H30C 109.5
H30A C30 H30C 109.5
H30B C30 H30C 109.5
C29 C31 H31A 109.5
C29 C31 H31B 109.5
H31A C31 H31B 109.5
C29 C31 H31C 109.5
H31A C31 H31C 109.5
H31B C31 H31C 109.5
N4 C32 C33 120.2(4)
N4 C32 C37 120.9(4)
C33 C32 C37 118.9(4)
C34 C33 C32 119.2(5)
C34 C33 C38 119.9(5)
C32 C33 C38 120.9(4)
C35 C34 C33 121.7(5)
C35 C34 H34 119.2
C33 C34 H34 119.2
C34 C35 C36 119.0(5)
C34 C35 H35 120.5
C36 C35 H35 120.5
C35 C36 C37 122.9(5)
C35 C36 H36 118.6
C37 C36 H36 118.6
C36 C37 C32 118.2(5)
C36 C37 C41 120.5(5)
C32 C37 C41 121.3(4)
C39 C38 C33 115.2(5)
C39 C38 C40 109.3(5)
C33 C38 C40 111.6(5)
C39 C38 H38 106.8
C33 C38 H38 106.8
C40 C38 H38 106.8
C38 C39 H39A 109.5
C38 C39 H39B 109.5
H39A C39 H39B 109.5
C38 C39 H39C 109.5
H39A C39 H39C 109.5
H39B C39 H39C 109.5
C38 C40 H40A 109.5
C38 C40 H40B 109.5
H40A C40 H40B 109.5
C38 C40 H40C 109.5
H40A C40 H40C 109.5
H40B C40 H40C 109.5
C37 C41 C43 114.6(5)
C37 C41 C42 110.6(5)
C43 C41 C42 109.4(5)
C37 C41 H41 107.3
C43 C41 H41 107.3
C42 C41 H41 107.3
C41 C42 H42A 109.5
C41 C42 H42B 109.5
H42A C42 H42B 109.5
C41 C42 H42C 109.5
H42A C42 H42C 109.5
H42B C42 H42C 109.5
C41 C43 H43A 109.5
C41 C43 H43B 109.5
H43A C43 H43B 109.5
C41 C43 H43C 109.5
H43A C43 H43C 109.5
H43B C43 H43C 109.5
C1 N1 C2 109.6(4)
C1 N1 P1 116.8(4)
C2 N1 P1 133.6(4)
C1 N2 C3 110.1(4)
C1 N2 P2 115.6(3)
C3 N2 P2 134.0(4)
C20 N3 Co1 132.8(4)
C20 N3 H3N 113.6
Co1 N3 H3N 113.6
C32 N4 Co1 135.9(3)
C32 N4 H4N 112.1
Co1 N4 H4N 112.1
N1 P1 C8 102.9(3)
N1 P1 C4 100.2(2)
C8 P1 C4 111.2(3)
N2 P2 C12 101.8(3)
N2 P2 C16 101.2(3)
C12 P2 C16 111.8(3)
N4 Co1 N3 132.80(19)
N4 Co1 C1 115.95(17)
N3 Co1 C1 111.22(18)

loop_
_geom_bond_atom_site_label_1
_geom_bond_atom_site_label_2
_geom_bond_distance
C1 N2 1.368(5)
C1 N1 1.374(5)
C1 Co1 2.027(5)
C2 C3 1.344(8)
C2 N1 1.379(7)
C2 H2 0.9500
C3 N2 1.372(7)
C3 H3 0.9500
C4 C6 1.536(9)
C4 C5 1.545(8)
C4 C7 1.552(8)
C4 P1 1.871(6)
C5 H5A 0.9800
C5 H5B 0.9800
C5 H5C 0.9800
C6 H6A 0.9800
C6 H6B 0.9800
C6 H6C 0.9800
C7 H7A 0.9800
C7 H7B 0.9800
C7 H7C 0.9800
C8 C9 1.542(9)
C8 C10 1.545(9)
C8 C11 1.545(10)
C8 P1 1.867(6)
C9 H9A 0.9800
C9 H9B 0.9800
C9 H9C 0.9800
C10 H10A 0.9800
C10 H10B 0.9800
C10 H10C 0.9800
C11 H11A 0.9800
C11 H11B 0.9800
C11 H11C 0.9800
C12 C15 1.514(9)
C12 C13 1.524(9)
C12 C14 1.538(10)
C12 P2 1.860(6)
C13 H13A 0.9800
C13 H13B 0.9800
C13 H13C 0.9800
C14 H14A 0.9800
C14 H14B 0.9800
C14 H14C 0.9800
C15 H15A 0.9800
C15 H15B 0.9800
C15 H15C 0.9800
C16 C17 1.524(11)
C16 C18 1.536(9)
C16 C19 1.545(10)
C16 P2 1.885(6)
C17 H17A 0.9800
C17 H17B 0.9800
C17 H17C 0.9800
C18 H18A 0.9800
C18 H18B 0.9800
C18 H18C 0.9800
C19 H19A 0.9800
C19 H19B 0.9800
C19 H19C 0.9800
C20 N3 1.389(6)
C20 C25 1.409(7)
C20 C21 1.418(8)
C21 C22 1.407(7)
C21 C26 1.511(8)
C22 C23 1.380(10)
C22 H22 0.9500
C23 C24 1.362(10)
C23 H23 0.9500
C24 C25 1.392(8)
C24 H24 0.9500
C25 C29 1.639(13)
C26 C28 1.488(9)
C26 C27 1.528(7)
C26 H26 1.0000
C27 H27A 0.9800
C27 H27B 0.9800
C27 H27C 0.9800
C28 H28A 0.9800
C28 H28B 0.9800
C28 H28C 0.9800
C29 C31 1.475(16)
C29 C30 1.501(12)
C29 H29 1.0000
C30 H30A 0.9800
C30 H30B 0.9800
C30 H30C 0.9800
C31 H31A 0.9800
C31 H31B 0.9800
C31 H31C 0.9800
C32 N4 1.393(5)
C32 C33 1.412(6)
C32 C37 1.423(6)
C33 C34 1.406(6)
C33 C38 1.522(7)
C34 C35 1.362(8)
C34 H34 0.9500
C35 C36 1.373(7)
C35 H35 0.9500
C36 C37 1.392(6)
C36 H36 0.9500
C37 C41 1.512(7)
C38 C39 1.490(7)
C38 C40 1.544(8)
C38 H38 1.0000
C39 H39A 0.9800
C39 H39B 0.9800
C39 H39C 0.9800
C40 H40A 0.9800
C40 H40B 0.9800
C40 H40C 0.9800
C41 C43 1.524(7)
C41 C42 1.527(9)
C41 H41 1.0000
C42 H42A 0.9800
C42 H42B 0.9800
C42 H42C 0.9800
C43 H43A 0.9800
C43 H43B 0.9800
C43 H43C 0.9800
N1 P1 1.763(4)
N2 P2 1.752(4)
N3 Co1 1.902(4)
N3 H3N 0.8800
N4 Co1 1.888(4)
N4 H4N 0.8800

loop_
_geom_torsion_atom_site_label_1
_geom_torsion_atom_site_label_2
_geom_torsion_atom_site_label_3
_geom_torsion_atom_site_label_4
_geom_torsion
N1 C2 C3 N2 1.4(8)
N3 C20 C21 C22 -178.3(5)
C25 C20 C21 C22 2.7(8)
N3 C20 C21 C26 -3.0(8)
C25 C20 C21 C26 178.0(5)
C20 C21 C22 C23 -2.1(10)
C26 C21 C22 C23 -177.5(7)
C21 C22 C23 C24 0.0(12)
C22 C23 C24 C25 1.7(14)
C23 C24 C25 C20 -1.2(12)
C23 C24 C25 C29 170.5(9)
N3 C20 C25 C24 179.9(6)
C21 C20 C25 C24 -1.1(9)
N3 C20 C25 C29 7.9(10)
C21 C20 C25 C29 -173.1(7)
C22 C21 C26 C28 95.6(7)
C20 C21 C26 C28 -79.6(7)
C22 C21 C26 C27 -31.7(8)
C20 C21 C26 C27 153.1(6)
C24 C25 C29 C31 96.3(9)
C20 C25 C29 C31 -92.1(9)
C24 C25 C29 C30 -14.5(15)
C20 C25 C29 C30 157.2(10)
N4 C32 C33 C34 177.2(5)
C37 C32 C33 C34 -4.9(7)
N4 C32 C33 C38 -3.8(7)
C37 C32 C33 C38 174.1(5)
C32 C33 C34 C35 1.8(8)
C38 C33 C34 C35 -177.2(5)
C33 C34 C35 C36 1.9(9)
C34 C35 C36 C37 -2.5(9)
C35 C36 C37 C32 -0.6(8)
C35 C36 C37 C41 -179.5(5)
N4 C32 C37 C36 -177.8(4)
C33 C32 C37 C36 4.3(7)
N4 C32 C37 C41 1.1(7)
C33 C32 C37 C41 -176.8(5)
C34 C33 C38 C39 29.0(8)
C32 C33 C38 C39 -150.1(5)
C34 C33 C38 C40 -96.4(6)
C32 C33 C38 C40 84.5(6)
C36 C37 C41 C43 -40.3(8)
C32 C37 C41 C43 140.8(5)
C36 C37 C41 C42 83.9(6)
C32 C37 C41 C42 -95.0(6)
N2 C1 N1 C2 1.8(5)
Co1 C1 N1 C2 -176.6(4)
N2 C1 N1 P1 -178.5(3)
Co1 C1 N1 P1 3.1(6)
C3 C2 N1 C1 -2.0(7)
C3 C2 N1 P1 178.4(4)
N1 C1 N2 C3 -0.9(5)
Co1 C1 N2 C3 177.5(4)
N1 C1 N2 P2 173.8(3)
Co1 C1 N2 P2 -7.8(5)
C2 C3 N2 C1 -0.3(7)
C2 C3 N2 P2 -173.6(5)
C25 C20 N3 Co1 139.2(5)
C21 C20 N3 Co1 -39.8(7)
C33 C32 N4 Co1 138.8(4)
C37 C32 N4 Co1 -39.1(7)
C1 N1 P1 C8 -130.6(4)
C2 N1 P1 C8 49.0(6)
C1 N1 P1 C4 114.6(4)
C2 N1 P1 C4 -65.8(6)
C9 C8 P1 N1 -73.5(6)
C10 C8 P1 N1 49.8(5)
C11 C8 P1 N1 164.0(4)
C9 C8 P1 C4 33.0(7)
C10 C8 P1 C4 156.4(5)
C11 C8 P1 C4 -89.5(5)
C6 C4 P1 N1 44.0(5)
C5 C4 P1 N1 170.7(4)
C7 C4 P1 N1 -75.3(4)
C6 C4 P1 C8 -64.3(5)
C5 C4 P1 C8 62.4(5)
C7 C4 P1 C8 176.4(4)
C1 N2 P2 C12 -116.1(4)
C3 N2 P2 C12 57.0(6)
C1 N2 P2 C16 128.5(4)
C3 N2 P2 C16 -58.4(6)
C15 C12 P2 N2 50.8(5)
C13 C12 P2 N2 -75.6(7)
C14 C12 P2 N2 164.1(5)
C15 C12 P2 C16 158.1(5)
C13 C12 P2 C16 31.7(8)
C14 C12 P2 C16 -88.5(5)
C17 C16 P2 N2 49.1(6)
C18 C16 P2 N2 175.1(5)
C19 C16 P2 N2 -70.8(5)
C17 C16 P2 C12 -58.6(7)
C18 C16 P2 C12 67.4(6)
C19 C16 P2 C12 -178.5(5)
C32 N4 Co1 N3 89.4(5)
C32 N4 Co1 C1 -92.9(5)
